data_7108824
loop_
_publ_author_name
'Wei Wang'
'Junfeng Wang'
'Shuo Zhou'
'Qi Sun'
'Zemei Ge'
'Xin Wang'
'Runtao Li'

_publ_section_title
;
 An efficient organocatalytic enantioselective Michael addition of aryl
 methyl ketones with 2-furanones: highly functionalized chiral
 3,4-substituted lactones
;
_journal_issue 13
_journal_name_full 'Chemical communications (Cambridge, England)'
_journal_page_first 1333
_journal_page_last 1335
_journal_paper_doi 10.1039/c2cc35488h
_journal_volume 49
_journal_year 2013
_chemical_absolute_configuration ad
_chemical_formula_moiety 'C17 H19 Br O5 '
_chemical_formula_sum 'C17 H19 Br O5'
_chemical_formula_weight 383.24
_chemical_name_systematic
;
?
;
_space_group_IT_number 19
_symmetry_cell_setting orthorhombic
_symmetry_space_group_name_Hall 'P 2ac 2ab'
_symmetry_space_group_name_H-M 'P 21 21 21'
_atom_sites_solution_hydrogens geom
_atom_sites_solution_primary direct
_atom_sites_solution_secondary difmap
_audit_creation_method SHELXL-97
_cell_angle_alpha 90.00
_cell_angle_beta 90.00
_cell_angle_gamma 90.00
_cell_formula_units_Z 4
_cell_length_a 6.941(3)
_cell_length_b 11.055(4)
_cell_length_c 22.261(8)
_cell_measurement_reflns_used 1859
_cell_measurement_temperature 295(2)
_cell_measurement_theta_max 72.0
_cell_measurement_theta_min 27.3
_cell_volume 1708.1(11)
_computing_cell_refinement 'CrystalClear (Rigaku Inc., 2008)'
_computing_data_collection 'CrystalClear (Rigaku Inc., 2008)'
_computing_data_reduction 'CrystalClear (Rigaku Inc., 2008)'
_computing_molecular_graphics ORTEPII(Johnson,1976)andPLUTON(Spek,1990)
_computing_publication_material 'SHELXL97(Sheldrick, 1997)'
_computing_structure_refinement 'SHELXL-97 (Sheldrick, 1997)'
_computing_structure_solution 'SHELXS-97 (Sheldrick, 1990)'
_diffrn_ambient_temperature 295(2)
_diffrn_detector_area_resol_mean 22.2222
_diffrn_measured_fraction_theta_full 0.988
_diffrn_measured_fraction_theta_max 0.988
_diffrn_measurement_device_type 'MicroMax 002+'
_diffrn_measurement_method \f\k
_diffrn_radiation_monochromator graphite
_diffrn_radiation_source 'fine-focus sealed tube'
_diffrn_radiation_type CuK\a
_diffrn_radiation_wavelength 1.54178
_diffrn_reflns_av_R_equivalents 0.0619
_diffrn_reflns_av_sigmaI/netI 0.0498
_diffrn_reflns_limit_h_max 8
_diffrn_reflns_limit_h_min -8
_diffrn_reflns_limit_k_max 12
_diffrn_reflns_limit_k_min -13
_diffrn_reflns_limit_l_max 27
_diffrn_reflns_limit_l_min -27
_diffrn_reflns_number 15439
_diffrn_reflns_theta_full 72.64
_diffrn_reflns_theta_max 72.64
_diffrn_reflns_theta_min 3.97
_diffrn_standards_decay_% 0
_diffrn_standards_interval_count 0
_diffrn_standards_interval_time 0
_diffrn_standards_number 0
_exptl_absorpt_coefficient_mu 3.480
_exptl_absorpt_correction_T_max 1.000
_exptl_absorpt_correction_T_min 0.572
_exptl_absorpt_correction_type multi-scan
_exptl_crystal_colour Colorless
_exptl_crystal_density_diffrn 1.490
_exptl_crystal_density_meas 1.490
_exptl_crystal_density_method 'not measured'
_exptl_crystal_description Prism
_exptl_crystal_F_000 784
_exptl_crystal_size_max 0.31
_exptl_crystal_size_mid 0.13
_exptl_crystal_size_min 0.10
_refine_diff_density_max 0.382
_refine_diff_density_min -0.443
_refine_diff_density_rms 0.063
_refine_ls_abs_structure_details 'Flack H D (1983), Acta Cryst. A39, 876-881'
_refine_ls_abs_structure_Flack -0.008(19)
_refine_ls_extinction_coef 0.0102(5)
_refine_ls_extinction_expression Fc^*^=kFc[1+0.001xFc^2^\l^3^/sin(2\q)]^-1/4^
_refine_ls_extinction_method SHELXL
_refine_ls_goodness_of_fit_ref 1.059
_refine_ls_hydrogen_treatment constr
_refine_ls_matrix_type full
_refine_ls_number_parameters 209
_refine_ls_number_reflns 3330
_refine_ls_number_restraints 0
_refine_ls_restrained_S_all 1.059
_refine_ls_R_factor_all 0.0378
_refine_ls_R_factor_gt 0.0347
_refine_ls_shift/su_max 0.000
_refine_ls_shift/su_mean 0.000
_refine_ls_structure_factor_coef Fsqd
_refine_ls_weighting_details 'calc w=1/[\s^2^(Fo^2^)+(0.0493P)^2^+0.0000P] where P=(Fo^2^+2Fc^2^)/3'
_refine_ls_weighting_scheme calc
_refine_ls_wR_factor_gt 0.0863
_refine_ls_wR_factor_ref 0.0894
_reflns_number_gt 3012
_reflns_number_total 3330
_reflns_threshold_expression >2sigma(I)
_cod_data_source_file c2cc35488h.txt
_cod_data_source_block 5391
_cod_depositor_comments
;
The following automatic conversions were performed:

'_exptl_absorpt_correction_type' value 'Multi-scan' changed to
'multi-scan' according to
/usr/data/users/saulius/automatic-downloads/retrospective/RSC/lib/dictionaries/cif_core.dic
dictionary named 'cif_core.dic' version 2.4.2 from 2011-04-26.

Automatic conversion script
Id: cif_fix_values 2281 2013-09-26 08:29:07Z andrius 
;
_cod_original_formula_sum 'C17 H19 Br O5 '
_cod_database_code 7108824

loop_
_symmetry_equiv_pos_as_xyz
'x, y, z'
'-x+1/2, -y, z+1/2'
'-x, y+1/2, -z+1/2'
'x+1/2, -y+1/2, -z'

loop_
_atom_site_label
_atom_site_type_symbol
_atom_site_fract_x
_atom_site_fract_y
_atom_site_fract_z
_atom_site_U_iso_or_equiv
_atom_site_adp_type
_atom_site_occupancy
_atom_site_symmetry_multiplicity
_atom_site_calc_flag
_atom_site_refinement_flags
Br1 Br -0.77497(5) -0.01458(3) 0.052370(19) 0.08309(18) Uani 1 1 d .
O1 O -0.8462(3) -0.7108(2) -0.28318(8) 0.0624(5) Uani 1 1 d .
O2 O -0.5895(5) -0.8296(3) -0.27661(11) 0.0950(9) Uani 1 1 d .
O3 O -0.7025(3) -0.84403(18) -0.13523(10) 0.0669(5) Uani 1 1 d .
O4 O -0.4235(3) -0.74248(17) -0.12710(7) 0.0508(4) Uani 1 1 d .
O5 O -0.7621(3) -0.58075(15) -0.06987(7) 0.0571(5) Uani 1 1 d .
C2 C -0.6843(4) -0.7486(3) -0.25677(11) 0.0594(7) Uani 1 1 d .
C3 C -0.6446(4) -0.6751(3) -0.19998(10) 0.0462(5) Uani 1 1 d .
H3A H -0.5365 -0.6197 -0.2067 0.055 Uiso 1 1 calc R
C4 C -0.8314(4) -0.6036(2) -0.19145(9) 0.0408(5) Uani 1 1 d .
H4A H -0.9182 -0.6521 -0.1664 0.049 Uiso 1 1 calc R
C5 C -0.9173(4) -0.5979(3) -0.25533(10) 0.0493(6) Uani 1 1 d .
C6 C -0.8113(4) -0.4795(2) -0.16256(9) 0.0463(5) Uani 1 1 d .
H6A H -0.7042 -0.4372 -0.1811 0.056 Uiso 1 1 calc R
H6B H -0.9272 -0.4331 -0.1704 0.056 Uiso 1 1 calc R
C7 C -0.7783(3) -0.4854(2) -0.09533(9) 0.0434(5) Uani 1 1 d .
C8 C -0.7712(4) -0.3680(2) -0.06135(9) 0.0442(5) Uani 1 1 d .
C9 C -0.7708(4) -0.3718(2) 0.00097(10) 0.0545(6) Uani 1 1 d .
H9A H -0.7717 -0.4462 0.0204 0.065 Uiso 1 1 calc R
C10 C -0.7691(4) -0.2670(3) 0.03448(11) 0.0601(7) Uani 1 1 d .
H10A H -0.7672 -0.2705 0.0762 0.072 Uiso 1 1 calc R
C11 C -0.7701(4) -0.1585(2) 0.00583(13) 0.0586(6) Uani 1 1 d .
C12 C -0.7682(5) -0.1494(2) -0.05586(14) 0.0687(8) Uani 1 1 d .
H12A H -0.7660 -0.0744 -0.0747 0.082 Uiso 1 1 calc R
C13 C -0.7696(5) -0.2564(2) -0.08914(12) 0.0613(7) Uani 1 1 d .
H13A H -0.7695 -0.2524 -0.1309 0.074 Uiso 1 1 calc R
C14 C -0.5965(4) -0.7631(2) -0.15000(11) 0.0484(6) Uani 1 1 d .
C15 C -0.3648(4) -0.8211(3) -0.07812(12) 0.0604(7) Uani 1 1 d .
H15A H -0.3939 -0.9046 -0.0879 0.073 Uiso 1 1 calc R
H15B H -0.4340 -0.7998 -0.0418 0.073 Uiso 1 1 calc R
C16 C -0.1535(5) -0.8062(3) -0.06860(12) 0.0577(7) Uani 1 1 d .
H16A H -0.1123 -0.8578 -0.0364 0.087 Uiso 1 1 calc R
H16B H -0.1261 -0.7235 -0.0586 0.087 Uiso 1 1 calc R
H16C H -0.0861 -0.8277 -0.1047 0.087 Uiso 1 1 calc R
C17 C -1.1325(5) -0.6037(3) -0.25453(15) 0.0699(8) Uani 1 1 d .
H17A H -1.1804 -0.6002 -0.2950 0.105 Uiso 1 1 calc R
H17B H -1.1824 -0.5365 -0.2320 0.105 Uiso 1 1 calc R
H17C H -1.1729 -0.6779 -0.2361 0.105 Uiso 1 1 calc R
C18 C -0.8416(6) -0.4947(3) -0.29362(11) 0.0751(9) Uani 1 1 d .
H18A H -0.9010 -0.4976 -0.3326 0.113 Uiso 1 1 calc R
H18B H -0.7045 -0.5022 -0.2979 0.113 Uiso 1 1 calc R
H18C H -0.8715 -0.4190 -0.2747 0.113 Uiso 1 1 calc R

loop_
_atom_site_aniso_label
_atom_site_aniso_U_11
_atom_site_aniso_U_22
_atom_site_aniso_U_33
_atom_site_aniso_U_23
_atom_site_aniso_U_13
_atom_site_aniso_U_12
Br1 0.0664(2) 0.0586(2) 0.1242(3) -0.04434(18) -0.01465(17) 0.00597(14)
O1 0.0729(12) 0.0601(13) 0.0543(8) -0.0171(8) -0.0031(9) 0.0068(10)
O2 0.104(2) 0.098(2) 0.0834(13) -0.0285(14) 0.0115(13) 0.0398(17)
O3 0.0617(12) 0.0485(11) 0.0906(12) 0.0157(9) 0.0019(10) -0.0082(10)
O4 0.0505(9) 0.0472(10) 0.0547(8) 0.0105(8) 0.0002(7) 0.0022(8)
O5 0.0830(13) 0.0365(9) 0.0519(7) 0.0031(6) -0.0072(9) 0.0015(10)
C2 0.0622(16) 0.0599(17) 0.0560(12) -0.0088(12) 0.0067(12) 0.0083(15)
C3 0.0412(12) 0.0484(14) 0.0490(10) 0.0030(11) 0.0032(9) -0.0008(10)
C4 0.0440(12) 0.0350(12) 0.0434(9) 0.0018(9) 0.0016(8) -0.0034(10)
C5 0.0572(14) 0.0418(14) 0.0490(10) -0.0033(10) -0.0039(10) 0.0019(11)
C6 0.0547(12) 0.0381(12) 0.0460(10) 0.0029(9) -0.0013(9) -0.0022(11)
C7 0.0440(10) 0.0385(12) 0.0477(9) -0.0001(9) 0.0009(8) 0.0004(11)
C8 0.0447(12) 0.0379(12) 0.0501(10) -0.0026(9) -0.0027(10) -0.0019(10)
C9 0.0678(16) 0.0436(13) 0.0521(10) -0.0025(10) 0.0004(12) -0.0008(13)
C10 0.0603(16) 0.0598(17) 0.0602(12) -0.0156(12) -0.0002(12) -0.0002(14)
C11 0.0470(14) 0.0482(14) 0.0806(15) -0.0209(12) -0.0070(13) 0.0043(12)
C12 0.083(2) 0.0355(13) 0.0875(17) -0.0008(12) -0.0159(18) -0.0015(14)
C13 0.0828(19) 0.0376(12) 0.0634(12) -0.0011(10) -0.0106(14) -0.0023(15)
C14 0.0478(13) 0.0404(14) 0.0569(11) -0.0002(11) 0.0040(10) 0.0046(11)
C15 0.0630(17) 0.064(2) 0.0540(11) 0.0148(12) 0.0033(12) 0.0106(14)
C16 0.0696(17) 0.0455(15) 0.0579(12) 0.0043(12) -0.0113(12) -0.0003(13)
C17 0.0622(17) 0.067(2) 0.0810(16) -0.0098(16) -0.0184(15) 0.0045(16)
C18 0.108(2) 0.065(2) 0.0524(12) 0.0159(13) -0.0058(14) -0.010(2)

loop_
_atom_type_symbol
_atom_type_description
_atom_type_scat_dispersion_real
_atom_type_scat_dispersion_imag
_atom_type_scat_source
C C 0.0181 0.0091 'International Tables Vol C Tables 4.2.6.8 and 6.1.1.4'
H H 0.0000 0.0000 'International Tables Vol C Tables 4.2.6.8 and 6.1.1.4'
O O 0.0492 0.0322 'International Tables Vol C Tables 4.2.6.8 and 6.1.1.4'

loop_
_geom_angle_atom_site_label_1
_geom_angle_atom_site_label_2
_geom_angle_atom_site_label_3
_geom_angle
C2 O1 C5 111.1(2)
C14 O4 C15 116.1(2)
O2 C2 O1 122.3(3)
O2 C2 C3 127.2(3)
O1 C2 C3 110.5(2)
C14 C3 C2 107.9(2)
C14 C3 C4 115.27(19)
C2 C3 C4 103.0(2)
C14 C3 H3A 110.2
C2 C3 H3A 110.2
C4 C3 H3A 110.2
C6 C4 C3 116.1(2)
C6 C4 C5 112.8(2)
C3 C4 C5 103.53(18)
C6 C4 H4A 108.0
C3 C4 H4A 108.0
C5 C4 H4A 108.0
O1 C5 C17 107.6(2)
O1 C5 C18 106.5(2)
C17 C5 C18 112.6(3)
O1 C5 C4 102.9(2)
C17 C5 C4 111.9(2)
C18 C5 C4 114.5(2)
C7 C6 C4 113.08(19)
C7 C6 H6A 109.0
C4 C6 H6A 109.0
C7 C6 H6B 109.0
C4 C6 H6B 109.0
H6A C6 H6B 107.8
O5 C7 C8 121.12(18)
O5 C7 C6 121.2(2)
C8 C7 C6 117.7(2)
C13 C8 C9 118.3(2)
C13 C8 C7 123.1(2)
C9 C8 C7 118.5(2)
C10 C9 C8 121.1(2)
C10 C9 H9A 119.5
C8 C9 H9A 119.5
C11 C10 C9 119.2(2)
C11 C10 H10A 120.4
C9 C10 H10A 120.4
C10 C11 C12 122.2(2)
C10 C11 Br1 118.9(2)
C12 C11 Br1 118.9(2)
C11 C12 C13 117.9(3)
C11 C12 H12A 121.0
C13 C12 H12A 121.0
C8 C13 C12 121.3(3)
C8 C13 H13A 119.3
C12 C13 H13A 119.3
O3 C14 O4 125.2(2)
O3 C14 C3 122.9(2)
O4 C14 C3 111.9(2)
O4 C15 C16 108.5(3)
O4 C15 H15A 110.0
C16 C15 H15A 110.0
O4 C15 H15B 110.0
C16 C15 H15B 110.0
H15A C15 H15B 108.4
C15 C16 H16A 109.5
C15 C16 H16B 109.5
H16A C16 H16B 109.5
C15 C16 H16C 109.5
H16A C16 H16C 109.5
H16B C16 H16C 109.5
C5 C17 H17A 109.5
C5 C17 H17B 109.5
H17A C17 H17B 109.5
C5 C17 H17C 109.5
H17A C17 H17C 109.5
H17B C17 H17C 109.5
C5 C18 H18A 109.5
C5 C18 H18B 109.5
H18A C18 H18B 109.5
C5 C18 H18C 109.5
H18A C18 H18C 109.5
H18B C18 H18C 109.5

loop_
_geom_bond_atom_site_label_1
_geom_bond_atom_site_label_2
_geom_bond_distance
Br1 C11 1.899(2)
O1 C2 1.335(4)
O1 C5 1.478(3)
O2 C2 1.196(4)
O3 C14 1.205(3)
O4 C14 1.324(3)
O4 C15 1.453(3)
O5 C7 1.202(3)
C2 C3 1.528(4)
C3 C14 1.515(4)
C3 C4 1.531(3)
C3 H3A 0.9800
C4 C6 1.522(3)
C4 C5 1.543(3)
C4 H4A 0.9800
C5 C17 1.496(5)
C5 C18 1.518(4)
C6 C7 1.516(3)
C6 H6A 0.9700
C6 H6B 0.9700
C7 C8 1.503(3)
C8 C13 1.380(4)
C8 C9 1.388(3)
C9 C10 1.378(4)
C9 H9A 0.9300
C10 C11 1.358(4)
C10 H10A 0.9300
C11 C12 1.377(4)
C12 C13 1.395(4)
C12 H12A 0.9300
C13 H13A 0.9300
C15 C16 1.491(5)
C15 H15A 0.9700
C15 H15B 0.9700
C16 H16A 0.9600
C16 H16B 0.9600
C16 H16C 0.9600
C17 H17A 0.9600
C17 H17B 0.9600
C17 H17C 0.9600
C18 H18A 0.9600
C18 H18B 0.9600
C18 H18C 0.9600
